data_7151291
loop_
_publ_author_name
'Ooyama, Yousuke'
'Yoshikawa, Shintaro'
'Watanabe, Shigeru'
'Yoshida, Katsuhira'

_publ_section_title
;
 Molecular design of novel non-planar heteropolycyclic fluorophores
 with bulky substituents: convenient synthesis and solid-state
 fluorescence characterization.
;
_journal_issue 18
_journal_name_full 'Organic &amp; biomolecular chemistry'
_journal_page_first 3406
_journal_page_last 3409
_journal_paper_doi 10.1039/b607891e
_journal_volume 4
_journal_year 2006
_chemical_formula_sum 'C34 H39 N O2'
_chemical_formula_weight 493.69
_space_group_IT_number 14
_symmetry_cell_setting monoclinic
_symmetry_Int_Tables_number 14
_symmetry_space_group_name_Hall '-P 2yab'
_symmetry_space_group_name_H-M 'P 1 21/a 1'
_audit_creation_date 'Tue Jan 3 04:41:57 2006'
_audit_creation_method 'by teXsan'
_cell_angle_alpha 90
_cell_angle_beta 114.03(3)
_cell_angle_gamma 90
_cell_formula_units_Z 4
_cell_length_a 9.471(5)
_cell_length_b 30.489(6)
_cell_length_c 10.734(5)
_cell_measurement_reflns_used 25
_cell_measurement_temperature 296.2
_cell_measurement_theta_max 12.3
_cell_measurement_theta_min 11.0
_cell_volume 2831(2)
_computing_cell_refinement 'MSC/AFC Diffractometer Control'
_computing_data_collection 'MSC/AFC Diffractometer Control'
_computing_data_reduction 'teXsan Ver. 1.11'
_computing_publication_material 'teXsan Ver. 1.11'
_computing_structure_refinement 'teXsan Ver. 1.10'
_computing_structure_solution SIR92
_diffrn_measured_fraction_theta_full 0.9992
_diffrn_measured_fraction_theta_max 0.9992
_diffrn_measurement_device_type 'Rigaku AFC7S'
_diffrn_measurement_method \w-2\q
_diffrn_orient_matrix_UB_11 0.081120
_diffrn_orient_matrix_UB_12 -0.007210
_diffrn_orient_matrix_UB_13 0.092280
_diffrn_orient_matrix_UB_21 0.011860
_diffrn_orient_matrix_UB_22 0.031900
_diffrn_orient_matrix_UB_23 0.023740
_diffrn_orient_matrix_UB_31 -0.081500
_diffrn_orient_matrix_UB_32 -0.002530
_diffrn_orient_matrix_UB_33 0.036400
_diffrn_radiation_detector 'scintillation counter'
_diffrn_radiation_monochromator graphite
_diffrn_radiation_source 'Rigaku sealed tube'
_diffrn_radiation_type 'Mo K\a'
_diffrn_radiation_wavelength 0.7107
_diffrn_reflns_av_R_equivalents 0.050
_diffrn_reflns_limit_h_max 0
_diffrn_reflns_limit_h_min -11
_diffrn_reflns_limit_k_max 36
_diffrn_reflns_limit_k_min 0
_diffrn_reflns_limit_l_max 12
_diffrn_reflns_limit_l_min -11
_diffrn_reflns_number 5417
_diffrn_reflns_theta_full 25.00
_diffrn_reflns_theta_max 25.00
_diffrn_standards_decay_% 1.71
_diffrn_standards_interval_count 150
_diffrn_standards_number 3
_exptl_absorpt_coefficient_mu 0.071
_exptl_absorpt_correction_T_max 0.999
_exptl_absorpt_correction_T_min 0.969
_exptl_crystal_colour orange
_exptl_crystal_density_diffrn 1.158
_exptl_crystal_density_method 'not measured'
_exptl_crystal_description prismatic
_exptl_crystal_F_000 1064.00
_exptl_crystal_size_max 0.400
_exptl_crystal_size_mid 0.200
_exptl_crystal_size_min 0.200
_refine_diff_density_max 0.21
_refine_diff_density_min -0.22
_refine_ls_extinction_coef 0.005(1)
_refine_ls_extinction_method 'Zachariasen(1967) type 2 Gaussian isotropic'
_refine_ls_goodness_of_fit_ref 1.102
_refine_ls_matrix_type full
_refine_ls_number_parameters 459
_refine_ls_number_reflns 4981
_refine_ls_R_factor_all 0.11358
_refine_ls_R_factor_gt 0.05277
_refine_ls_shift/su_max 0.0047
_refine_ls_structure_factor_coef Fsqd
_refine_ls_weighting_details 'w = 1/[\s^2^(Fo^2^) + (0.04000(Max(Fo^2^,0) + 2Fc^2^)/3)^2^]'
_refine_ls_weighting_scheme calc
_refine_ls_wR_factor_gt 0.11710
_refine_ls_wR_factor_ref 0.16084
_reflns_number_gt 2071
_reflns_number_total 4981
_reflns_threshold_expression F^2^>2.0\s(F^2^)
_cod_data_source_file b607891e.txt
_cod_data_source_block 3a
_cod_depositor_comments
;
The following automatic conversions were performed:
'_refine_ls_matrix_type' value 'Full' changed to 'full' according to
'/home/saulius/struct/CIF-dictionaries/cif_core.dic' dictionary named
'cif_core.dic' version 2.4.1 from 2010-06-29.

Automatic conversion script
Id: cif_fix_enum 1527 2010-12-29 10:47:43Z saulius 
;
_cod_original_cell_volume 2830(2)
_cod_original_formula_sum ' C34 H39 N O2 '
_cod_database_code 7151291

loop_
_symmetry_equiv_pos_as_xyz
x,y,z
1/2-x,1/2+y,-z
-x,-y,-z
1/2+x,1/2-y,z

loop_
_atom_site_label
_atom_site_type_symbol
_atom_site_fract_x
_atom_site_fract_y
_atom_site_fract_z
_atom_site_U_iso_or_equiv
_atom_site_adp_type
_atom_site_occupancy
_atom_site_calc_flag
_atom_site_refinement_flags
_atom_site_disorder_assembly
_atom_site_disorder_group
O(1) O 0.1433(3) 0.03253(9) 0.4084(3) 0.084(1) Uani 1.00 d . . .
O(2) O 0.3674(2) 0.12722(7) 0.7759(2) 0.0470(7) Uani 1.00 d . . .
N(1) N 0.3248(3) 0.28121(9) 0.8168(3) 0.059(1) Uani 1.00 d . . .
C(1) C 0.2108(5) 0.0461(1) 0.5260(4) 0.059(1) Uani 1.00 d . . .
C(2) C 0.3464(4) 0.0254(1) 0.6347(4) 0.053(1) Uani 1.00 d . . .
C(3) C 0.4307(6) -0.0108(1) 0.6270(5) 0.068(2) Uani 1.00 d . . .
C(4) C 0.5586(6) -0.0222(1) 0.7405(5) 0.072(2) Uani 1.00 d . . .
C(5) C 0.6017(5) 0.0007(1) 0.8615(5) 0.061(1) Uani 1.00 d . . .
C(6) C 0.5163(4) 0.0367(1) 0.8704(4) 0.054(1) Uani 1.00 d . . .
C(7) C 0.3899(4) 0.0491(1) 0.7558(4) 0.046(1) Uani 1.00 d . . .
C(8) C 0.2786(4) 0.08687(10) 0.7364(3) 0.0441(10) Uani 1.00 d . . .
C(9) C 0.2799(4) 0.1643(1) 0.7250(3) 0.043(1) Uani 1.00 d . . .
C(10) C 0.3409(4) 0.2026(1) 0.7933(4) 0.046(1) Uani 1.00 d . . .
C(11) C 0.2649(4) 0.2427(1) 0.7494(4) 0.049(1) Uani 1.00 d . . .
C(12) C 0.1213(4) 0.2417(1) 0.6340(4) 0.057(1) Uani 1.00 d . . .
C(13) C 0.0675(5) 0.2034(1) 0.5660(4) 0.059(1) Uani 1.00 d . . .
C(14) C 0.1448(4) 0.1632(1) 0.6055(3) 0.047(1) Uani 1.00 d . . .
C(15) C 0.1079(4) 0.1232(1) 0.5240(3) 0.052(1) Uani 1.00 d . . .
C(16) C 0.1808(4) 0.0864(1) 0.5857(3) 0.049(1) Uani 1.00 d . . .
C(17) C 0.1860(4) 0.0805(1) 0.8230(3) 0.047(1) Uani 1.00 d . . .
C(18) C 0.2181(5) 0.1033(1) 0.9425(4) 0.056(1) Uani 1.00 d . . .
C(19) C 0.1311(6) 0.0959(1) 1.0186(5) 0.076(2) Uani 1.00 d . . .
C(20) C 0.0133(6) 0.0653(2) 0.9752(6) 0.080(2) Uani 1.00 d . . .
C(21) C -0.0175(6) 0.0426(2) 0.8571(6) 0.077(2) Uani 1.00 d . . .
C(22) C 0.0662(5) 0.0502(1) 0.7801(4) 0.060(1) Uani 1.00 d . . .
C(23) C -0.0003(5) 0.1238(2) 0.3744(4) 0.065(1) Uani 1.00 d . . .
C(24) C -0.1594(6) 0.1067(2) 0.3492(4) 0.084(2) Uani 1.00 d . . .
C(25) C -0.2683(6) 0.1024(2) 0.2001(5) 0.110(2) Uani 1.00 d . . .
C(26) C -0.3200(8) 0.1419(2) 0.1305(6) 0.172(3) Uani 1.00 d . . .
C(27) C 0.2406(6) 0.3229(1) 0.7781(5) 0.066(2) Uani 1.00 d . . .
C(28) C 0.2690(6) 0.3477(1) 0.6681(5) 0.071(2) Uani 1.00 d . . .
C(29) C 0.1587(7) 0.3862(2) 0.6134(7) 0.086(2) Uani 1.00 d . . .
C(30) C 0.0065(8) 0.3728(2) 0.5082(7) 0.098(2) Uani 1.00 d . . .
C(31) C 0.4882(5) 0.2843(1) 0.9101(4) 0.061(1) Uani 1.00 d . . .
C(32) C 0.5211(6) 0.2771(2) 1.0575(5) 0.074(2) Uani 1.00 d . . .
C(33) C 0.6936(6) 0.2785(2) 1.1470(6) 0.100(2) Uani 1.00 d . . .
C(34) C 0.7334(8) 0.2712(2) 1.2937(6) 0.166(3) Uani 1.00 d . . .
H(1) H 0.396(4) -0.025(1) 0.537(4) 0.07(1) Uiso 1.00 calc . . .
H(2) H 0.618(4) -0.046(1) 0.741(4) 0.07(1) Uiso 1.00 calc . . .
H(3) H 0.687(4) -0.008(1) 0.945(3) 0.06(1) Uiso 1.00 calc . . .
H(4) H 0.545(4) 0.052(1) 0.960(4) 0.07(1) Uiso 1.00 calc . . .
H(5) H 0.428(4) 0.2014(10) 0.872(3) 0.049(10) Uiso 1.00 calc . . .
H(6) H 0.068(4) 0.269(1) 0.607(3) 0.06(1) Uiso 1.00 calc . . .
H(7) H -0.028(3) 0.2049(8) 0.487(3) 0.033(8) Uiso 1.00 calc . . .
H(8) H 0.298(3) 0.1250(9) 0.968(3) 0.032(8) Uiso 1.00 calc . . .
H(9) H 0.158(4) 0.111(1) 1.103(4) 0.07(1) Uiso 1.00 calc . . .
H(10) H -0.047(5) 0.060(1) 1.028(4) 0.10(2) Uiso 1.00 calc . . .
H(11) H -0.104(5) 0.022(1) 0.824(4) 0.08(1) Uiso 1.00 calc . . .
H(12) H 0.029(4) 0.034(1) 0.689(4) 0.09(1) Uiso 1.00 calc . . .
H(13) H 0.042(5) 0.109(1) 0.320(4) 0.10(2) Uiso 1.00 calc . . .
H(14) H -0.004(4) 0.152(1) 0.342(4) 0.08(1) Uiso 1.00 calc . . .
H(15) H -0.131(6) 0.077(2) 0.392(5) 0.13(2) Uiso 1.00 calc . . .
H(16) H -0.215(6) 0.127(2) 0.391(5) 0.14(2) Uiso 1.00 calc . . .
H(17) H -0.2158 0.0858 0.1546 0.1308 Uiso 1.00 calc . . .
H(18) H -0.3563 0.0854 0.1939 0.1308 Uiso 1.00 calc . . .
H(19) H -0.3863 0.1389 0.0378 0.2002 Uiso 1.00 calc . . .
H(20) H -0.3721 0.1598 0.1742 0.2002 Uiso 1.00 calc . . .
H(21) H -0.2316 0.1601 0.1349 0.2002 Uiso 1.00 calc . . .
H(22) H 0.130(4) 0.318(1) 0.744(3) 0.07(1) Uiso 1.00 calc . . .
H(23) H 0.276(4) 0.342(1) 0.863(4) 0.07(1) Uiso 1.00 calc . . .
H(24) H 0.254(4) 0.325(1) 0.587(3) 0.06(1) Uiso 1.00 calc . . .
H(25) H 0.378(4) 0.356(1) 0.705(4) 0.07(1) Uiso 1.00 calc . . .
H(26) H 0.149(5) 0.401(1) 0.695(4) 0.10(2) Uiso 1.00 calc . . .
H(27) H 0.210(5) 0.408(1) 0.571(4) 0.11(2) Uiso 1.00 calc . . .
H(28) H -0.053(6) 0.350(2) 0.537(5) 0.14(2) Uiso 1.00 calc . . .
H(29) H 0.012(6) 0.359(2) 0.423(5) 0.13(2) Uiso 1.00 calc . . .
H(30) H -0.071(6) 0.396(2) 0.467(5) 0.12(2) Uiso 1.00 calc . . .
H(31) H 0.543(3) 0.264(1) 0.885(3) 0.044(10) Uiso 1.00 calc . . .
H(32) H 0.529(4) 0.317(1) 0.901(4) 0.09(1) Uiso 1.00 calc . . .
H(33) H 0.479(4) 0.249(1) 1.068(3) 0.06(1) Uiso 1.00 calc . . .
H(34) H 0.480(5) 0.301(1) 1.094(4) 0.11(2) Uiso 1.00 calc . . .
H(35) H 0.745(6) 0.257(2) 1.121(5) 0.12(2) Uiso 1.00 calc . . .
H(36) H 0.753(7) 0.308(2) 1.148(7) 0.20(3) Uiso 1.00 calc . . .
H(37) H 0.6959 0.2419 1.3065 0.1876 Uiso 1.00 calc . . .
H(38) H 0.8408 0.2715 1.3462 0.1876 Uiso 1.00 calc . . .
H(39) H 0.6837 0.2917 1.3289 0.1876 Uiso 1.00 calc . . .

loop_
_atom_site_aniso_label
_atom_site_aniso_U_11
_atom_site_aniso_U_22
_atom_site_aniso_U_33
_atom_site_aniso_U_12
_atom_site_aniso_U_13
_atom_site_aniso_U_23
O(1) 0.096(2) 0.080(2) 0.060(2) -0.011(2) 0.016(2) -0.024(2)
O(2) 0.047(1) 0.036(1) 0.049(1) -0.005(1) 0.011(1) -0.001(1)
N(1) 0.061(2) 0.038(2) 0.070(2) -0.003(2) 0.018(2) 0.000(2)
C(1) 0.070(3) 0.049(2) 0.059(3) -0.020(2) 0.027(2) -0.015(2)
C(2) 0.060(3) 0.044(2) 0.060(2) -0.004(2) 0.030(2) -0.005(2)
C(3) 0.084(3) 0.056(3) 0.071(3) -0.009(2) 0.039(3) -0.013(2)
C(4) 0.087(4) 0.049(3) 0.096(4) 0.007(3) 0.055(3) -0.006(3)
C(5) 0.060(3) 0.050(2) 0.075(3) 0.006(2) 0.028(3) 0.008(2)
C(6) 0.059(3) 0.044(2) 0.060(3) 0.001(2) 0.026(2) 0.002(2)
C(7) 0.048(2) 0.037(2) 0.055(2) -0.007(2) 0.023(2) 0.001(2)
C(8) 0.046(2) 0.033(2) 0.046(2) -0.004(2) 0.010(2) -0.002(2)
C(9) 0.044(2) 0.036(2) 0.046(2) -0.002(2) 0.016(2) 0.004(2)
C(10) 0.044(2) 0.042(2) 0.048(2) -0.002(2) 0.014(2) 0.004(2)
C(11) 0.052(2) 0.040(2) 0.055(2) -0.003(2) 0.022(2) 0.003(2)
C(12) 0.058(3) 0.044(2) 0.060(3) 0.007(2) 0.015(2) 0.012(2)
C(13) 0.050(3) 0.064(3) 0.048(2) 0.000(2) 0.006(2) 0.009(2)
C(14) 0.041(2) 0.047(2) 0.046(2) -0.003(2) 0.011(2) 0.005(2)
C(15) 0.047(2) 0.060(2) 0.046(2) -0.012(2) 0.016(2) -0.003(2)
C(16) 0.052(2) 0.045(2) 0.042(2) -0.010(2) 0.011(2) -0.005(2)
C(17) 0.052(2) 0.038(2) 0.050(2) 0.005(2) 0.019(2) 0.005(2)
C(18) 0.069(3) 0.042(2) 0.064(3) -0.003(2) 0.033(2) -0.002(2)
C(19) 0.118(4) 0.057(3) 0.072(3) 0.016(3) 0.059(3) 0.003(2)
C(20) 0.090(4) 0.066(3) 0.119(5) 0.012(3) 0.076(4) 0.024(3)
C(21) 0.069(3) 0.071(3) 0.099(4) -0.006(3) 0.044(3) 0.005(3)
C(22) 0.052(2) 0.061(3) 0.065(3) -0.009(2) 0.021(2) 0.003(2)
C(23) 0.072(3) 0.070(3) 0.044(3) -0.016(3) 0.013(2) 0.001(2)
C(24) 0.059(3) 0.120(5) 0.049(3) -0.023(3) -0.001(2) -0.004(3)
C(25) 0.086(4) 0.151(5) 0.068(3) -0.036(3) 0.004(3) -0.010(3)
C(26) 0.177(7) 0.147(6) 0.109(5) -0.032(5) -0.027(5) 0.041(4)
C(27) 0.081(4) 0.045(2) 0.078(3) 0.004(2) 0.038(3) 0.002(2)
C(28) 0.075(3) 0.057(3) 0.093(4) 0.006(2) 0.047(3) 0.015(3)
C(29) 0.102(4) 0.055(3) 0.112(4) 0.020(3) 0.056(4) 0.031(3)
C(30) 0.089(4) 0.109(5) 0.100(5) 0.036(4) 0.044(4) 0.026(4)
C(31) 0.065(3) 0.042(2) 0.076(3) -0.006(2) 0.028(2) -0.009(2)
C(32) 0.081(4) 0.069(3) 0.071(3) 0.007(3) 0.030(3) -0.010(3)
C(33) 0.072(4) 0.114(5) 0.093(4) 0.021(4) 0.013(3) -0.009(4)
C(34) 0.149(6) 0.200(7) 0.093(5) 0.075(5) -0.010(4) -0.014(5)

loop_
_atom_type_symbol
_atom_type_description
_atom_type_scat_dispersion_real
_atom_type_scat_dispersion_imag
_atom_type_scat_source
C C 0.003 0.002 'International Tables Vol C Tables 4.2.6.8 and 6.1.1.1'
H H 0.000 0.000 'International Tables Vol C Table 6.1.1.2'
N N 0.006 0.003 'International Tables Vol C Tables 4.2.6.8 and 6.1.1.1'
O O 0.011 0.006 'International Tables Vol C Tables 4.2.6.8 and 6.1.1.1'

loop_
_geom_angle_atom_site_label_1
_geom_angle_atom_site_label_2
_geom_angle_atom_site_label_3
_geom_angle
_geom_angle_site_symmetry_1
_geom_angle_site_symmetry_2
_geom_angle_site_symmetry_3
_geom_angle_publ_flag
C(8) O(2) C(9) 113.4(2) . . . yes
C(11) N(1) C(27) 122.0(3) . . . yes
C(11) N(1) C(31) 120.6(3) . . . yes
C(27) N(1) C(31) 116.1(3) . . . yes
O(1) C(1) C(2) 126.0(3) . . . yes
O(1) C(1) C(16) 128.1(4) . . . yes
C(2) C(1) C(16) 105.8(3) . . . yes
C(1) C(2) C(3) 129.0(4) . . . yes
C(1) C(2) C(7) 110.3(3) . . . yes
C(3) C(2) C(7) 120.6(4) . . . yes
C(2) C(3) C(4) 118.2(4) . . . yes
C(3) C(4) C(5) 121.6(4) . . . yes
C(4) C(5) C(6) 120.4(4) . . . yes
C(5) C(6) C(7) 118.4(4) . . . yes
C(2) C(7) C(6) 120.7(3) . . . yes
C(2) C(7) C(8) 109.9(3) . . . yes
C(6) C(7) C(8) 129.5(3) . . . yes
O(2) C(8) C(7) 108.4(3) . . . yes
O(2) C(8) C(16) 110.7(3) . . . yes
O(2) C(8) C(17) 109.7(3) . . . yes
C(7) C(8) C(16) 103.3(3) . . . yes
C(7) C(8) C(17) 111.1(3) . . . yes
C(16) C(8) C(17) 113.5(3) . . . yes
O(2) C(9) C(10) 115.6(3) . . . yes
O(2) C(9) C(14) 121.5(3) . . . yes
C(10) C(9) C(14) 122.7(3) . . . yes
C(9) C(10) C(11) 121.1(3) . . . yes
N(1) C(11) C(10) 121.6(3) . . . yes
N(1) C(11) C(12) 121.5(3) . . . yes
C(10) C(11) C(12) 117.0(3) . . . yes
C(11) C(12) C(13) 120.2(4) . . . yes
C(12) C(13) C(14) 123.6(4) . . . yes
C(9) C(14) C(13) 115.2(3) . . . yes
C(9) C(14) C(15) 118.6(3) . . . yes
C(13) C(14) C(15) 125.6(3) . . . yes
C(14) C(15) C(16) 117.0(3) . . . yes
C(14) C(15) C(23) 121.3(4) . . . yes
C(16) C(15) C(23) 121.6(4) . . . yes
C(1) C(16) C(8) 109.6(3) . . . yes
C(1) C(16) C(15) 129.6(3) . . . yes
C(8) C(16) C(15) 119.4(3) . . . yes
C(8) C(17) C(18) 122.6(3) . . . yes
C(8) C(17) C(22) 118.4(3) . . . yes
C(18) C(17) C(22) 119.0(4) . . . yes
C(17) C(18) C(19) 120.3(4) . . . yes
C(18) C(19) C(20) 120.1(5) . . . yes
C(19) C(20) C(21) 119.6(5) . . . yes
C(20) C(21) C(22) 120.8(5) . . . yes
C(17) C(22) C(21) 120.3(4) . . . yes
C(15) C(23) C(24) 112.4(4) . . . yes
C(23) C(24) C(25) 114.8(4) . . . yes
C(24) C(25) C(26) 115.5(5) . . . yes
N(1) C(27) C(28) 113.9(4) . . . yes
C(27) C(28) C(29) 112.0(4) . . . yes
C(28) C(29) C(30) 112.5(5) . . . yes
N(1) C(31) C(32) 114.8(4) . . . yes
C(31) C(32) C(33) 111.7(4) . . . yes
C(32) C(33) C(34) 114.2(6) . . . yes

loop_
_geom_bond_atom_site_label_1
_geom_bond_atom_site_label_2
_geom_bond_distance
_geom_bond_site_symmetry_1
_geom_bond_site_symmetry_2
_geom_bond_publ_flag
O(1) C(1) 1.231(4) . . yes
O(2) C(8) 1.452(4) . . yes
O(2) C(9) 1.377(4) . . yes
N(1) C(11) 1.374(4) . . yes
N(1) C(27) 1.467(5) . . yes
N(1) C(31) 1.464(5) . . yes
C(1) C(2) 1.479(5) . . yes
C(1) C(16) 1.465(5) . . yes
C(2) C(3) 1.385(5) . . yes
C(2) C(7) 1.395(4) . . yes
C(3) C(4) 1.368(6) . . yes
C(4) C(5) 1.381(6) . . yes
C(5) C(6) 1.388(5) . . yes
C(6) C(7) 1.375(5) . . yes
C(7) C(8) 1.517(4) . . yes
C(8) C(16) 1.502(4) . . yes
C(8) C(17) 1.528(4) . . yes
C(9) C(10) 1.375(4) . . yes
C(9) C(14) 1.395(4) . . yes
C(10) C(11) 1.400(5) . . yes
C(11) C(12) 1.419(5) . . yes
C(12) C(13) 1.362(5) . . yes
C(13) C(14) 1.403(5) . . yes
C(14) C(15) 1.458(4) . . yes
C(15) C(16) 1.343(4) . . yes
C(15) C(23) 1.513(5) . . yes
C(17) C(18) 1.380(5) . . yes
C(17) C(22) 1.390(5) . . yes
C(18) C(19) 1.395(5) . . yes
C(19) C(20) 1.381(6) . . yes
C(20) C(21) 1.369(6) . . yes
C(21) C(22) 1.378(6) . . yes
C(23) C(24) 1.512(6) . . yes
C(24) C(25) 1.515(6) . . yes
C(25) C(26) 1.396(7) . . yes
C(27) C(28) 1.515(6) . . yes
C(28) C(29) 1.523(6) . . yes
C(29) C(30) 1.481(8) . . yes
C(31) C(32) 1.500(6) . . yes
C(32) C(33) 1.521(7) . . yes
C(33) C(34) 1.479(8) . . yes
